data_4104862
loop_
_publ_author_name
'Zhang Wang'
'Sun-Joon Min'
'Samuel J. Danishefsky'

_publ_section_title
;
 Total Synthesis and Structural Revision of (\+-)-Tricholomalides A and B
;
_journal_name_full 'Journal of the American Chemical Society'
_journal_page_first 10848
_journal_page_last 10849
_journal_paper_doi 10.1021/ja9049433
_journal_volume 131
_journal_year 2009
_chemical_formula_sum 'C20 H28 O5'
_chemical_formula_weight 348.42
_chemical_name_systematic
; 
 ? 
;
_space_group_IT_number 2
_symmetry_cell_setting triclinic
_symmetry_space_group_name_Hall '-P 1'
_symmetry_space_group_name_H-M 'P -1'
_atom_sites_solution_hydrogens geom
_atom_sites_solution_primary direct
_atom_sites_solution_secondary difmap
_audit_creation_method SHELXL-97
_cell_angle_alpha 99.637(3)
_cell_angle_beta 93.661(3)
_cell_angle_gamma 96.032(3)
_cell_formula_units_Z 4
_cell_length_a 6.2107(12)
_cell_length_b 16.315(3)
_cell_length_c 17.969(4)
_cell_measurement_reflns_used 3618
_cell_measurement_temperature 125(2)
_cell_measurement_theta_max 27.892
_cell_measurement_theta_min 2.308
_cell_volume 1779.0(6)
_computing_cell_refinement 'Bruker SMART'
_computing_data_collection 'Bruker SMART'
_computing_data_reduction 'Bruker SAINT'
_computing_molecular_graphics 'Bruker SHELXTL'
_computing_publication_material 'Bruker SHELXTL'
_computing_structure_refinement 'SHELXL-97 (Sheldrick, 1997)'
_computing_structure_solution 'SHELXS-97 (Sheldrick, 1990)'
_diffrn_ambient_temperature 125(2)
_diffrn_measured_fraction_theta_full 1.000
_diffrn_measured_fraction_theta_max 1.000
_diffrn_measurement_device_type 'CCD area detector'
_diffrn_measurement_method 'phi and omega scans'
_diffrn_radiation_monochromator graphite
_diffrn_radiation_source 'fine-focus sealed tube'
_diffrn_radiation_type MoK\a
_diffrn_radiation_wavelength 0.71073
_diffrn_reflns_av_R_equivalents 0.0979
_diffrn_reflns_av_sigmaI/netI 0.1257
_diffrn_reflns_limit_h_max 7
_diffrn_reflns_limit_h_min -7
_diffrn_reflns_limit_k_max 20
_diffrn_reflns_limit_k_min -20
_diffrn_reflns_limit_l_max 22
_diffrn_reflns_limit_l_min -22
_diffrn_reflns_number 21514
_diffrn_reflns_theta_full 26.37
_diffrn_reflns_theta_max 26.37
_diffrn_reflns_theta_min 1.15
_exptl_absorpt_coefficient_mu 0.092
_exptl_absorpt_correction_T_max 0.9982
_exptl_absorpt_correction_T_min 0.9818
_exptl_absorpt_correction_type empirical
_exptl_absorpt_process_details SADABS
_exptl_crystal_colour COLORLESS
_exptl_crystal_density_diffrn 1.301
_exptl_crystal_description PLATE
_exptl_crystal_F_000 752
_exptl_crystal_size_max 0.20
_exptl_crystal_size_mid 0.06
_exptl_crystal_size_min 0.02
_refine_diff_density_max 1.198
_refine_diff_density_min -0.994
_refine_diff_density_rms 0.087
_refine_ls_extinction_coef 0.004(2)
_refine_ls_extinction_expression Fc^*^=kFc[1+0.001xFc^2^\l^3^/sin(2\q)]^-1/4^
_refine_ls_extinction_method SHELXL
_refine_ls_goodness_of_fit_ref 1.062
_refine_ls_hydrogen_treatment constr
_refine_ls_matrix_type full
_refine_ls_number_parameters 449
_refine_ls_number_reflns 7285
_refine_ls_number_restraints 9
_refine_ls_restrained_S_all 1.061
_refine_ls_R_factor_all 0.1737
_refine_ls_R_factor_gt 0.0867
_refine_ls_shift/su_max 0.000
_refine_ls_shift/su_mean 0.000
_refine_ls_structure_factor_coef Fsqd
_refine_ls_weighting_details 'calc w=1/[\s^2^(Fo^2^)+(0.1395P)^2^+0.2144P] where P=(Fo^2^+2Fc^2^)/3'
_refine_ls_weighting_scheme calc
_refine_ls_wR_factor_gt 0.2247
_refine_ls_wR_factor_ref 0.2755
_reflns_number_gt 3666
_reflns_number_total 7285
_reflns_threshold_expression >2sigma(I)
_cod_data_source_file ja9049433_si_006.cif
_cod_data_source_block adot
_cod_database_code 4104862

loop_
_symmetry_equiv_pos_as_xyz
'x, y, z'
'-x, -y, -z'

loop_
_atom_site_label
_atom_site_type_symbol
_atom_site_fract_x
_atom_site_fract_y
_atom_site_fract_z
_atom_site_U_iso_or_equiv
_atom_site_adp_type
_atom_site_occupancy
_atom_site_symmetry_multiplicity
_atom_site_calc_flag
_atom_site_refinement_flags
_atom_site_disorder_assembly
_atom_site_disorder_group
O11 O -0.5905(5) -0.78501(18) -0.24970(16) 0.0234(7) Uani 1 1 d . . .
O12 O -0.5006(5) -0.81129(19) -0.36889(17) 0.0267(8) Uani 1 1 d . . .
O13 O -0.3376(5) -0.96947(18) -0.16119(17) 0.0240(7) Uani 1 1 d . A .
H13A H -0.2914 -0.9978 -0.1299 0.036 Uiso 1 1 calc R . .
O15 O -0.8009(5) -0.9341(2) 0.05659(17) 0.0276(8) Uani 1 1 d . . .
C1 C -0.5271(7) -0.8353(3) -0.3102(2) 0.0199(10) Uani 1 1 d . . .
C2 C -0.5044(7) -0.9204(3) -0.2908(2) 0.0215(10) Uani 1 1 d . . .
H2A H -0.3508 -0.9260 -0.2763 0.026 Uiso 1 1 calc R . .
H2B H -0.5601 -0.9653 -0.3339 0.026 Uiso 1 1 calc R . .
C3 C -0.6432(7) -0.9232(3) -0.2234(2) 0.0186(9) Uani 1 1 d . A .
C4 C -0.5705(7) -0.9834(3) -0.1703(2) 0.0209(10) Uani 1 1 d . . .
C5 C -0.6567(7) -0.9616(3) -0.0935(2) 0.0196(10) Uani 1 1 d . A .
H5A H -0.7626 -1.0014 -0.0796 0.024 Uiso 1 1 calc R . .
C6 C -0.5968(7) -0.8912(3) -0.0436(2) 0.0198(10) Uani 1 1 d . . .
C7 C -0.6996(7) -0.8785(3) 0.0297(2) 0.0226(10) Uani 1 1 d . A .
C8 C -0.6580(7) -0.7881(3) 0.0640(2) 0.0250(10) Uani 1 1 d . . .
H8A H -0.5527 -0.7794 0.1092 0.030 Uiso 1 1 calc R A .
H8B H -0.7945 -0.7665 0.0794 0.030 Uiso 1 1 calc R . .
C9 C -0.5647(7) -0.7434(3) 0.0021(2) 0.0211(10) Uani 1 1 d . A .
H9A H -0.6905 -0.7317 -0.0305 0.025 Uiso 1 1 calc R . .
C10 C -0.4461(7) -0.8119(3) -0.0474(2) 0.0192(9) Uani 1 1 d . A .
C11 C -0.4206(7) -0.7955(3) -0.1287(2) 0.0200(10) Uani 1 1 d . . .
H11A H -0.3916 -0.7343 -0.1267 0.024 Uiso 1 1 calc R A .
H11B H -0.2916 -0.8207 -0.1473 0.024 Uiso 1 1 calc R . .
C12 C -0.6134(7) -0.8291(3) -0.1855(2) 0.0176(9) Uani 1 1 d . A .
H12A H -0.7495 -0.8156 -0.1616 0.021 Uiso 1 1 calc R . .
C13 C -0.8832(7) -0.9448(3) -0.2540(3) 0.0276(11) Uani 1 1 d . . .
H13B H -0.9089 -1.0036 -0.2788 0.041 Uiso 1 1 calc R A .
H13C H -0.9176 -0.9090 -0.2907 0.041 Uiso 1 1 calc R . .
H13D H -0.9760 -0.9357 -0.2119 0.041 Uiso 1 1 calc R . .
C14 C -0.6389(5) -1.0750(3) -0.2071(2) 0.0291(11) Uani 0.50 1 d PD A 1
C15 C -0.5020(13) -1.1215(8) -0.2490(8) 0.0625(13) Uani 0.50 1 d PD A 1
H15A H -0.5489 -1.1781 -0.2712 0.075 Uiso 0.50 1 calc PR A 1
H15B H -0.3606 -1.0970 -0.2559 0.075 Uiso 0.50 1 calc PR A 1
C16 C -0.853(2) -1.1120(9) -0.1968(7) 0.0625(13) Uani 0.50 1 d PD A 1
H16A H -0.8417 -1.1351 -0.1493 0.075 Uiso 0.50 1 calc PR A 1
H16B H -0.9448 -1.0658 -0.1878 0.075 Uiso 0.50 1 calc PR A 1
O14 O -0.9693(12) -1.1754(4) -0.2525(4) 0.0625(13) Uani 0.50 1 d PD A 1
H14A H -0.9666 -1.2220 -0.2385 0.094 Uiso 0.50 1 calc PR A 1
C14A C -0.6389(5) -1.0750(3) -0.2071(2) 0.0291(11) Uani 0.50 1 d P A 2
C15A C -0.824(2) -1.1223(9) -0.1930(9) 0.0625(13) Uani 0.50 1 d PD A 2
H15C H -0.8615 -1.1774 -0.2206 0.075 Uiso 0.50 1 calc PR A 2
H15D H -0.9130 -1.0998 -0.1556 0.075 Uiso 0.50 1 calc PR A 2
C16A C -0.503(2) -1.1088(8) -0.2637(8) 0.0625(13) Uani 0.50 1 d PD A 2
H16C H -0.5704 -1.1016 -0.3133 0.075 Uiso 0.50 1 calc PR A 2
H16D H -0.3624 -1.0727 -0.2549 0.075 Uiso 0.50 1 calc PR A 2
O14A O -0.4559(15) -1.1925(4) -0.2716(5) 0.0625(13) Uani 0.50 1 d PD A 2
H14B H -0.5645 -1.2231 -0.2621 0.094 Uiso 0.50 1 calc PR A 2
C17 C -0.4353(8) -0.6590(3) 0.0367(3) 0.0277(11) Uani 1 1 d . . .
H17A H -0.3147 -0.6701 0.0719 0.033 Uiso 1 1 calc R A .
C18 C -0.5822(9) -0.6034(3) 0.0843(3) 0.0379(13) Uani 1 1 d . A .
H18A H -0.6470 -0.6340 0.1215 0.057 Uiso 1 1 calc R . .
H18B H -0.6977 -0.5889 0.0508 0.057 Uiso 1 1 calc R . .
H18C H -0.4948 -0.5521 0.1108 0.057 Uiso 1 1 calc R . .
C19 C -0.3335(9) -0.6086(3) -0.0197(3) 0.0361(13) Uani 1 1 d . A .
H19A H -0.2390 -0.6425 -0.0504 0.054 Uiso 1 1 calc R . .
H19B H -0.2477 -0.5575 0.0080 0.054 Uiso 1 1 calc R . .
H19C H -0.4488 -0.5935 -0.0529 0.054 Uiso 1 1 calc R . .
C20 C -0.2206(7) -0.8171(3) -0.0088(3) 0.0254(11) Uani 1 1 d . . .
H20A H -0.1488 -0.8596 -0.0399 0.038 Uiso 1 1 calc R A .
H20B H -0.2370 -0.8324 0.0412 0.038 Uiso 1 1 calc R . .
H20C H -0.1323 -0.7626 -0.0030 0.038 Uiso 1 1 calc R . .
O21 O -1.0653(5) -0.71076(18) -0.24546(16) 0.0226(7) Uani 1 1 d . . .
O22 O -0.9141(5) -0.6804(2) -0.12602(17) 0.0292(8) Uani 1 1 d . . .
O23 O -0.7820(5) -0.5109(2) -0.32892(18) 0.0287(8) Uani 1 1 d . . .
H23A H -0.7398 -0.4836 -0.3620 0.043 Uiso 1 1 calc R . .
O24 O -0.7161(11) -0.3331(5) -0.2530(6) 0.075(2) Uani 0.50 1 d PD B 1
H24A H -0.7273 -0.2828 -0.2558 0.112 Uiso 0.50 1 calc PR B 1
C36 C -0.9087(13) -0.3693(7) -0.2253(6) 0.0297(9) Uani 0.50 1 d PD B 1
H36A H -0.9864 -0.3244 -0.1990 0.036 Uiso 0.50 1 calc PR B 1
H36B H -0.8692 -0.4052 -0.1885 0.036 Uiso 0.50 1 calc PR B 1
C34 C -1.0559(16) -0.4213(6) -0.2914(12) 0.0297(9) Uani 0.50 1 d PD B 1
C35 C -1.2199(19) -0.3809(12) -0.3131(13) 0.0297(9) Uani 0.50 1 d PD B 1
H35A H -1.2336 -0.3259 -0.2877 0.036 Uiso 0.50 1 calc PR B 1
H35B H -1.3224 -0.4071 -0.3538 0.036 Uiso 0.50 1 calc PR B 1
O24A O -0.9071(13) -0.3093(5) -0.1892(6) 0.075(2) Uani 0.50 1 d PD B 2
H24B H -0.9168 -0.2674 -0.2103 0.112 Uiso 0.50 1 calc PR B 2
C36A C -0.8486(17) -0.3771(6) -0.2427(6) 0.0297(9) Uani 0.50 1 d PD B 2
H36C H -0.7802 -0.4170 -0.2157 0.036 Uiso 0.50 1 calc PR B 2
H36D H -0.7426 -0.3554 -0.2757 0.036 Uiso 0.50 1 calc PR B 2
C34A C -1.053(2) -0.4212(6) -0.2906(12) 0.0297(9) Uani 0.50 1 d PD B 2
C35A C -1.2373(19) -0.3897(12) -0.3076(13) 0.0297(9) Uani 0.50 1 d PD B 2
H35C H -1.2520 -0.3327 -0.2889 0.036 Uiso 0.50 1 calc PR B 2
H35D H -1.3532 -0.4244 -0.3383 0.036 Uiso 0.50 1 calc PR B 2
O25 O -1.3163(5) -0.5819(2) -0.55882(18) 0.0346(9) Uani 1 1 d . . .
C21 C -0.9634(7) -0.6571(3) -0.1844(2) 0.0210(10) Uani 1 1 d . . .
C22 C -0.9314(7) -0.5699(3) -0.2023(2) 0.0232(10) Uani 1 1 d . . .
H22A H -0.7792 -0.5547 -0.2129 0.028 Uiso 1 1 calc R . .
H22B H -0.9693 -0.5282 -0.1599 0.028 Uiso 1 1 calc R . .
C23 C -1.0868(7) -0.5745(3) -0.2730(2) 0.0197(10) Uani 1 1 d . B .
C24 C -1.0140(7) -0.5102(3) -0.3252(2) 0.0220(10) Uani 1 1 d D . .
C25 C -1.1234(7) -0.5394(3) -0.4042(2) 0.0203(10) Uani 1 1 d . B .
H25A H -1.2268 -0.5062 -0.4211 0.024 Uiso 1 1 calc R . .
C26 C -1.0883(7) -0.6077(3) -0.4525(2) 0.0228(10) Uani 1 1 d . . .
C27 C -1.2155(7) -0.6300(3) -0.5282(2) 0.0261(11) Uani 1 1 d . B .
C28 C -1.1977(8) -0.7196(3) -0.5593(3) 0.0313(12) Uani 1 1 d . . .
H28A H -1.0998 -0.7243 -0.6008 0.038 Uiso 1 1 calc R B .
H28B H -1.3421 -0.7500 -0.5787 0.038 Uiso 1 1 calc R . .
C29 C -1.1034(7) -0.7546(3) -0.4916(2) 0.0250(10) Uani 1 1 d . B .
H29A H -1.2283 -0.7651 -0.4606 0.030 Uiso 1 1 calc R . .
C30 C -0.9528(7) -0.6780(3) -0.4435(2) 0.0218(10) Uani 1 1 d . B .
C31 C -0.9123(7) -0.6921(3) -0.3610(2) 0.0221(10) Uani 1 1 d . . .
H31A H -0.8970 -0.7520 -0.3618 0.027 Uiso 1 1 calc R B .
H31B H -0.7729 -0.6594 -0.3388 0.027 Uiso 1 1 calc R . .
C32 C -1.0897(7) -0.6676(3) -0.3101(2) 0.0178(9) Uani 1 1 d . B .
H32A H -1.2346 -0.6878 -0.3384 0.021 Uiso 1 1 calc R . .
C33 C -1.3167(7) -0.5640(3) -0.2501(3) 0.0257(10) Uani 1 1 d . . .
H33A H -1.3597 -0.6046 -0.2178 0.039 Uiso 1 1 calc R B .
H33B H -1.4179 -0.5735 -0.2957 0.039 Uiso 1 1 calc R . .
H33C H -1.3198 -0.5071 -0.2224 0.039 Uiso 1 1 calc R . .
C37 C -1.0114(8) -0.8394(3) -0.5105(3) 0.0357(12) Uani 1 1 d . . .
H37A H -0.9152 -0.8462 -0.4656 0.043 Uiso 1 1 calc R B .
C38 C -0.8792(10) -0.8502(4) -0.5804(4) 0.0621(19) Uani 1 1 d . B .
H38A H -0.7554 -0.8063 -0.5731 0.093 Uiso 1 1 calc R . .
H38B H -0.9719 -0.8458 -0.6254 0.093 Uiso 1 1 calc R . .
H38C H -0.8262 -0.9052 -0.5871 0.093 Uiso 1 1 calc R . .
C39 C -1.2047(10) -0.9106(3) -0.5224(4) 0.0533(16) Uani 1 1 d . B .
H39A H -1.2886 -0.9050 -0.4778 0.080 Uiso 1 1 calc R . .
H39B H -1.1485 -0.9651 -0.5296 0.080 Uiso 1 1 calc R . .
H39C H -1.2985 -0.9065 -0.5673 0.080 Uiso 1 1 calc R . .
C40 C -0.7339(7) -0.6625(3) -0.4756(3) 0.0288(11) Uani 1 1 d . . .
H40A H -0.6467 -0.6144 -0.4435 0.043 Uiso 1 1 calc R B .
H40B H -0.7568 -0.6508 -0.5271 0.043 Uiso 1 1 calc R . .
H40C H -0.6574 -0.7122 -0.4768 0.043 Uiso 1 1 calc R . .

loop_
_atom_site_aniso_label
_atom_site_aniso_U_11
_atom_site_aniso_U_22
_atom_site_aniso_U_33
_atom_site_aniso_U_23
_atom_site_aniso_U_13
_atom_site_aniso_U_12
O11 0.0293(17) 0.0237(17) 0.0193(16) 0.0092(13) 0.0005(13) 0.0051(14)
O12 0.0307(18) 0.0301(18) 0.0221(17) 0.0121(14) 0.0044(14) 0.0027(14)
O13 0.0228(16) 0.0263(18) 0.0278(18) 0.0145(14) 0.0054(13) 0.0078(13)
O15 0.0267(17) 0.035(2) 0.0260(18) 0.0148(15) 0.0081(14) 0.0059(15)
C1 0.017(2) 0.022(2) 0.021(2) 0.0040(19) 0.0013(18) 0.0031(18)
C2 0.023(2) 0.023(2) 0.018(2) 0.0027(18) 0.0062(18) 0.0010(19)
C3 0.020(2) 0.020(2) 0.018(2) 0.0066(18) 0.0027(18) 0.0030(18)
C4 0.019(2) 0.026(2) 0.019(2) 0.0059(19) 0.0058(18) 0.0019(19)
C5 0.020(2) 0.021(2) 0.021(2) 0.0100(19) 0.0053(18) 0.0027(18)
C6 0.020(2) 0.021(2) 0.022(2) 0.0103(19) 0.0043(18) 0.0052(18)
C7 0.015(2) 0.033(3) 0.024(2) 0.012(2) 0.0014(19) 0.009(2)
C8 0.025(2) 0.033(3) 0.019(2) 0.008(2) 0.0037(19) 0.007(2)
C9 0.022(2) 0.022(2) 0.020(2) 0.0050(18) -0.0022(18) 0.0052(19)
C10 0.018(2) 0.022(2) 0.019(2) 0.0043(18) -0.0019(18) 0.0043(18)
C11 0.022(2) 0.019(2) 0.019(2) 0.0046(18) 0.0009(18) -0.0019(18)
C12 0.021(2) 0.017(2) 0.017(2) 0.0056(17) 0.0015(17) 0.0051(18)
C13 0.023(2) 0.034(3) 0.026(3) 0.010(2) 0.001(2) -0.001(2)
C14 0.039(3) 0.026(3) 0.024(3) 0.008(2) 0.012(2) 0.004(2)
C15 0.108(3) 0.019(2) 0.066(3) 0.0098(18) 0.044(3) 0.006(2)
C16 0.108(3) 0.019(2) 0.066(3) 0.0098(18) 0.044(3) 0.006(2)
O14 0.108(3) 0.019(2) 0.066(3) 0.0098(18) 0.044(3) 0.006(2)
C14A 0.039(3) 0.026(3) 0.024(3) 0.008(2) 0.012(2) 0.004(2)
C15A 0.108(3) 0.019(2) 0.066(3) 0.0098(18) 0.044(3) 0.006(2)
C16A 0.108(3) 0.019(2) 0.066(3) 0.0098(18) 0.044(3) 0.006(2)
O14A 0.108(3) 0.019(2) 0.066(3) 0.0098(18) 0.044(3) 0.006(2)
C17 0.035(3) 0.025(3) 0.020(2) -0.001(2) -0.002(2) 0.002(2)
C18 0.056(3) 0.028(3) 0.029(3) 0.001(2) 0.006(3) 0.009(3)
C19 0.048(3) 0.023(3) 0.033(3) -0.003(2) 0.006(2) -0.005(2)
C20 0.019(2) 0.034(3) 0.024(2) 0.008(2) 0.0007(19) 0.004(2)
O21 0.0299(17) 0.0216(17) 0.0179(16) 0.0074(13) 0.0022(13) 0.0033(13)
O22 0.0377(19) 0.0348(19) 0.0188(17) 0.0103(14) 0.0025(14) 0.0130(15)
O23 0.0162(16) 0.039(2) 0.0343(19) 0.0238(15) -0.0028(14) -0.0041(14)
O24 0.043(4) 0.041(4) 0.124(6) -0.022(4) -0.005(4) -0.002(3)
C36 0.0340(19) 0.0208(18) 0.033(2) 0.0064(14) -0.0032(16) -0.0030(14)
C34 0.0340(19) 0.0208(18) 0.033(2) 0.0064(14) -0.0032(16) -0.0030(14)
C35 0.0340(19) 0.0208(18) 0.033(2) 0.0064(14) -0.0032(16) -0.0030(14)
O24A 0.043(4) 0.041(4) 0.124(6) -0.022(4) -0.005(4) -0.002(3)
C36A 0.0340(19) 0.0208(18) 0.033(2) 0.0064(14) -0.0032(16) -0.0030(14)
C34A 0.0340(19) 0.0208(18) 0.033(2) 0.0064(14) -0.0032(16) -0.0030(14)
C35A 0.0340(19) 0.0208(18) 0.033(2) 0.0064(14) -0.0032(16) -0.0030(14)
O25 0.0230(17) 0.058(2) 0.0278(18) 0.0253(17) -0.0005(15) 0.0009(16)
C21 0.021(2) 0.026(3) 0.017(2) 0.0042(19) 0.0048(18) 0.0066(19)
C22 0.022(2) 0.026(3) 0.021(2) 0.0036(19) -0.0044(19) 0.0013(19)
C23 0.018(2) 0.023(2) 0.018(2) 0.0058(18) -0.0016(18) 0.0010(18)
C24 0.016(2) 0.027(3) 0.025(2) 0.0104(19) -0.0020(18) 0.0014(19)
C25 0.014(2) 0.028(3) 0.021(2) 0.015(2) -0.0013(18) -0.0020(18)
C26 0.017(2) 0.031(3) 0.021(2) 0.011(2) 0.0005(18) -0.0023(19)
C27 0.019(2) 0.044(3) 0.018(2) 0.014(2) 0.0042(19) -0.001(2)
C28 0.023(2) 0.051(3) 0.020(2) 0.009(2) 0.001(2) 0.000(2)
C29 0.025(2) 0.031(3) 0.018(2) 0.001(2) 0.0024(19) 0.004(2)
C30 0.017(2) 0.033(3) 0.018(2) 0.0090(19) 0.0048(18) 0.0044(19)
C31 0.023(2) 0.027(3) 0.019(2) 0.0069(19) 0.0030(18) 0.0053(19)
C32 0.015(2) 0.023(2) 0.018(2) 0.0107(18) 0.0025(17) 0.0023(18)
C33 0.025(2) 0.025(3) 0.030(3) 0.010(2) 0.004(2) 0.005(2)
C37 0.037(3) 0.038(3) 0.030(3) -0.003(2) -0.001(2) 0.008(2)
C38 0.047(4) 0.067(4) 0.060(4) -0.028(3) 0.017(3) 0.004(3)
C39 0.067(4) 0.033(3) 0.056(4) -0.005(3) 0.018(3) 0.006(3)
C40 0.020(2) 0.042(3) 0.026(3) 0.008(2) 0.004(2) 0.004(2)

loop_
_atom_type_symbol
_atom_type_description
_atom_type_scat_dispersion_real
_atom_type_scat_dispersion_imag
_atom_type_scat_source
C C 0.0033 0.0016 'International Tables Vol C Tables 4.2.6.8 and 6.1.1.4'
H H 0.0000 0.0000 'International Tables Vol C Tables 4.2.6.8 and 6.1.1.4'
O O 0.0106 0.0060 'International Tables Vol C Tables 4.2.6.8 and 6.1.1.4'

loop_
_geom_angle_atom_site_label_1
_geom_angle_atom_site_label_2
_geom_angle_atom_site_label_3
_geom_angle
C1 O11 C12 111.1(3)
O12 C1 O11 121.6(4)
O12 C1 C2 128.9(4)
O11 C1 C2 109.5(3)
C1 C2 C3 103.4(3)
C2 C3 C13 108.5(3)
C2 C3 C4 113.4(3)
C13 C3 C4 112.4(4)
C2 C3 C12 100.9(3)
C13 C3 C12 106.8(3)
C4 C3 C12 114.1(3)
O13 C4 C5 108.6(3)
O13 C4 C14 108.4(3)
C5 C4 C14 112.5(3)
O13 C4 C3 106.2(3)
C5 C4 C3 110.3(3)
C14 C4 C3 110.7(3)
C6 C5 C4 125.6(4)
C5 C6 C7 119.1(4)
C5 C6 C10 132.4(4)
C7 C6 C10 108.3(4)
O15 C7 C8 126.4(4)
O15 C7 C6 125.1(4)
C8 C7 C6 108.4(4)
C7 C8 C9 105.8(4)
C17 C9 C8 111.0(3)
C17 C9 C10 119.0(4)
C8 C9 C10 104.2(3)
C6 C10 C20 109.5(3)
C6 C10 C11 113.8(3)
C20 C10 C11 109.2(3)
C6 C10 C9 100.7(3)
C20 C10 C9 110.3(3)
C11 C10 C9 113.1(3)
C12 C11 C10 115.5(3)
O11 C12 C11 107.1(3)
O11 C12 C3 103.4(3)
C11 C12 C3 119.6(3)
C15 C14 C16 120.0(5)
C15 C14 C4 121.9(5)
C16 C14 C4 118.1(6)
O14 C16 C14 121.6(7)
C9 C17 C19 115.8(4)
C9 C17 C18 109.8(4)
C19 C17 C18 108.0(4)
C21 O21 C32 110.3(3)
O24 C36 C34 109.5(10)
C35 C34 C36 112.4(12)
C35 C34 C24 126.4(13)
C36 C34 C24 121.2(8)
O24A C36A C34A 108.9(9)
C35A C34A C36A 128.6(11)
C35A C34A C24 121.8(12)
C36A C34A C24 109.5(6)
O22 C21 O21 121.7(4)
O22 C21 C22 128.6(4)
O21 C21 C22 109.7(3)
C21 C22 C23 103.8(3)
C33 C23 C22 110.0(4)
C33 C23 C32 106.5(3)
C22 C23 C32 101.0(3)
C33 C23 C24 110.5(3)
C22 C23 C24 113.9(3)
C32 C23 C24 114.3(3)
O23 C24 C25 108.3(4)
O23 C24 C34A 107.4(6)
C25 C24 C34A 113.4(7)
O23 C24 C34 108.1(5)
C25 C24 C34 112.6(7)
C34A C24 C34 0.9(8)
O23 C24 C23 106.4(3)
C25 C24 C23 109.6(3)
C34A C24 C23 111.4(10)
C34 C24 C23 111.5(10)
C26 C25 C24 126.1(4)
C25 C26 C27 119.9(4)
C25 C26 C30 131.8(4)
C27 C26 C30 107.9(4)
O25 C27 C28 126.6(4)
O25 C27 C26 125.1(5)
C28 C27 C26 108.3(4)
C27 C28 C29 104.5(4)
C28 C29 C37 116.2(4)
C28 C29 C30 104.1(4)
C37 C29 C30 118.7(4)
C26 C30 C40 110.3(4)
C26 C30 C31 114.5(4)
C40 C30 C31 108.5(3)
C26 C30 C29 100.4(3)
C40 C30 C29 112.9(4)
C31 C30 C29 110.2(4)
C32 C31 C30 114.5(3)
O21 C32 C31 106.5(3)
O21 C32 C23 103.7(3)
C31 C32 C23 119.0(4)
C38 C37 C29 115.6(5)
C38 C37 C39 108.7(4)
C29 C37 C39 108.3(4)

loop_
_geom_bond_atom_site_label_1
_geom_bond_atom_site_label_2
_geom_bond_distance
O11 C1 1.355(5)
O11 C12 1.465(5)
O12 C1 1.200(5)
O13 C4 1.435(5)
O15 C7 1.232(5)
C1 C2 1.505(6)
C2 C3 1.535(6)
C3 C13 1.539(6)
C3 C4 1.559(6)
C3 C12 1.560(6)
C4 C5 1.512(6)
C4 C14 1.533(6)
C5 C6 1.336(6)
C6 C7 1.494(6)
C6 C10 1.529(6)
C7 C8 1.489(6)
C8 C9 1.540(6)
C9 C17 1.532(6)
C9 C10 1.583(6)
C10 C20 1.540(6)
C10 C11 1.543(6)
C11 C12 1.515(6)
C14 C15 1.376(13)
C14 C16 1.438(12)
C16 O14 1.413(13)
C16A O14A 1.413(13)
C17 C19 1.536(7)
C17 C18 1.550(7)
O21 C21 1.359(5)
O21 C32 1.464(5)
O22 C21 1.206(5)
O23 C24 1.448(5)
O24 C36 1.433(8)
C36 C34 1.526(8)
C34 C35 1.343(7)
C34 C24 1.531(6)
O24A C36A 1.432(8)
C36A C34A 1.526(8)
C34A C35A 1.343(7)
C34A C24 1.531(6)
O25 C27 1.231(5)
C21 C22 1.507(6)
C22 C23 1.531(6)
C23 C33 1.530(6)
C23 C32 1.550(6)
C23 C24 1.571(6)
C24 C25 1.511(6)
C25 C26 1.339(6)
C26 C27 1.498(6)
C26 C30 1.516(6)
C27 C28 1.493(7)
C28 C29 1.535(6)
C29 C37 1.547(7)
C29 C30 1.572(6)
C30 C40 1.523(6)
C30 C31 1.546(6)
C31 C32 1.520(6)
C37 C38 1.539(8)
C37 C39 1.557(8)
